data_2104211
loop_
_publ_author_name
'Damay, F.'
'Rodr\'iguez-Carvajal, J.'
'Andr\'e, D.'
'Dunstetter, F.'
'Szwarc, H.'

_publ_section_title
;
 Orientational ordering in the low-temperature stable phases of
 deuterated thiophene
;
_journal_coeditor_code KD5024
_journal_issue 5
_journal_name_full 'Acta Crystallographica Section B'
_journal_page_first 589
_journal_page_last 595
_journal_paper_doi 10.1107/S0108768108015103
_journal_volume 64
_journal_year 2008
_chemical_formula_moiety 'C4 D4 S'
_chemical_formula_structural C4D4S
_chemical_formula_sum 'C4 D4 S'
_chemical_formula_weight 88
_chemical_name_common thiophene
_chemical_name_systematic 'deuterated thiophene'
_space_group_IT_number 4
_symmetry_cell_setting monoclinic
_symmetry_space_group_name_Hall 'P 2yb'
_symmetry_space_group_name_H-M 'P 1 21 1'
_cell_angle_alpha 90.00000
_cell_angle_beta 89.996(6)
_cell_angle_gamma 90.00000
_cell_formula_units_Z 8
_cell_length_a 11.05278(19)
_cell_length_b 7.50396(9)
_cell_length_c 10.1632(2)
_cell_measurement_temperature 100
_cell_volume 842.93(2)
_computing_molecular_graphics Diamond
_computing_structure_refinement FULLPROF
_diffrn_ambient_temperature 100
_diffrn_measurement_device_type 'powder diffractometer'
_diffrn_radiation_probe neutron
_diffrn_radiation_type Neutron
_diffrn_radiation_wavelength 2.45000
_exptl_crystal_colour colourless
_refine_ls_number_parameters 40
_refine_ls_number_reflns 527
_refine_ls_number_restraints 0
_cod_data_source_file kd5024.cif
_cod_data_source_block 100K
_cod_original_sg_symbol_H-M 'P 21'
_cod_database_code 2104211
_cod_database_fobs_code 2104211

loop_
_symmetry_equiv_pos_as_xyz
x,y,z
-x,y+1/2,-z

loop_
_atom_site_type_symbol
_atom_site_label
_atom_site_fract_x
_atom_site_fract_y
_atom_site_fract_z
_atom_site_U_iso_or_equiv
_atom_site_adp_type
_atom_site_occupancy
S PI1 -0.16882 0.18453 -0.11888 0.00000 Uani 1.00000
C PI2 -0.04977 0.09072 -0.07876 0.00000 Uani 1.00000
C PI3 -0.21796 0.24508 0.01646 0.00000 Uani 1.00000
C PI4 -0.03606 0.09900 0.05862 0.00000 Uani 1.00000
C PI5 -0.13729 0.19191 0.11593 0.00000 Uani 1.00000
D PI6 0.01547 0.02737 -0.13986 0.00000 Uani 1.00000
D PI7 -0.29892 0.31591 0.03811 0.00000 Uani 1.00000
D PI8 0.03695 0.04589 0.11393 0.00000 Uani 1.00000
D PI9 -0.14745 0.21513 0.21832 0.00000 Uani 1.00000
S PJ1 -0.09499 -0.23615 -0.40713 0.00000 Uani 1.00000
C PJ2 -0.20634 -0.11818 -0.43744 0.00000 Uani 1.00000
C PJ3 -0.03416 -0.24737 -0.54398 0.00000 Uani 1.00000
C PJ4 -0.20616 -0.07185 -0.57146 0.00000 Uani 1.00000
C PJ5 -0.10253 -0.14960 -0.63558 0.00000 Uani 1.00000
D PJ6 -0.27550 -0.07404 -0.37235 0.00000 Uani 1.00000
D PJ7 0.04636 -0.31552 -0.57149 0.00000 Uani 1.00000
D PJ8 -0.27144 0.00807 -0.62025 0.00000 Uani 1.00000
D PJ9 -0.08267 -0.13357 -0.73704 0.00000 Uani 1.00000
S PO1 0.32042 0.19398 0.12189 0.00000 Uani 1.00000
C PO2 0.43830 0.08976 0.09331 0.00000 Uani 1.00000
C PO3 0.28495 0.25784 -0.01762 0.00000 Uani 1.00000
C PO4 0.46340 0.09598 -0.04220 0.00000 Uani 1.00000
C PO5 0.37110 0.19714 -0.10897 0.00000 Uani 1.00000
D PO6 0.49567 0.02126 0.16043 0.00000 Uani 1.00000
D PO7 0.20905 0.33541 -0.04693 0.00000 Uani 1.00000
D PO8 0.53835 0.03629 -0.09032 0.00000 Uani 1.00000
D PO9 0.37023 0.22055 -0.21193 0.00000 Uani 1.00000
S PP1 0.41729 -0.21585 -0.60670 0.00000 Uani 1.00000
C PP2 0.30133 -0.11390 -0.56667 0.00000 Uani 1.00000
C PP3 0.47709 -0.24839 -0.47118 0.00000 Uani 1.00000
C PP4 0.29841 -0.09383 -0.42919 0.00000 Uani 1.00000
C PP5 0.40419 -0.17477 -0.37172 0.00000 Uani 1.00000
D PP6 0.23126 -0.06326 -0.62792 0.00000 Uani 1.00000
D PP7 0.55980 -0.31463 -0.44942 0.00000 Uani 1.00000
D PP8 0.22972 -0.02940 -0.37391 0.00000 Uani 1.00000
D PP9 0.42241 -0.17683 -0.26922 0.00000 Uani 1.00000

loop_
_atom_site_aniso_label
_atom_site_aniso_U_11
_atom_site_aniso_U_22
_atom_site_aniso_U_33
_atom_site_aniso_U_12
_atom_site_aniso_U_13
_atom_site_aniso_U_23
PI1 0.00239 0.00571 0.00909 -0.00146 -0.00071 0.00001
PI2 0.00172 0.00619 0.01034 -0.00087 0.00083 -0.00025
PI3 0.00148 0.00625 0.01061 -0.00081 0.00063 -0.00017
PI4 0.00224 0.00773 0.01084 -0.00068 -0.00145 0.00023
PI5 0.00414 0.00728 0.00879 -0.00112 0.00011 -0.00035
PI6 0.00455 0.01348 0.01398 0.00184 0.00312 -0.00097
PI7 0.00304 0.01384 0.01561 0.00220 0.00189 -0.00051
PI8 0.00506 0.01683 0.01532 0.00204 -0.00430 0.00070
PI9 0.01100 0.01542 0.00892 0.00065 0.00056 -0.00112
PJ1 0.00247 0.00529 0.00906 -0.00135 -0.00039 0.00048
PJ2 0.00167 0.00648 0.01039 -0.00102 0.00097 -0.00015
PJ3 0.00147 0.00642 0.01061 -0.00090 0.00075 -0.00015
PJ4 0.00250 0.00679 0.01064 -0.00034 -0.00106 0.00056
PJ5 0.00406 0.00731 0.00893 -0.00126 0.00065 0.00057
PJ6 0.00431 0.01466 0.01419 0.00123 0.00365 -0.00050
PJ7 0.00307 0.01424 0.01556 0.00196 0.00228 -0.00051
PJ8 0.00584 0.01398 0.01471 0.00306 -0.00318 0.00163
PJ9 0.01074 0.01560 0.00936 0.00018 0.00220 0.00167
PO1 0.00227 0.00575 0.00922 -0.00145 0.00081 -0.00002
PO2 0.00195 0.00595 0.01012 -0.00085 -0.00082 0.00036
PO3 0.00169 0.00600 0.01040 -0.00077 -0.00069 0.00027
PO4 0.00208 0.00766 0.01101 -0.00057 0.00131 -0.00026
PO5 0.00414 0.00728 0.00880 -0.00117 0.00024 0.00043
PO6 0.00538 0.01266 0.01316 0.00188 -0.00302 0.00136
PO7 0.00374 0.01296 0.01492 0.00235 -0.00217 0.00081
PO8 0.00460 0.01657 0.01582 0.00237 0.00387 -0.00079
PO9 0.01105 0.01539 0.00891 0.00050 0.00050 0.00139
PP1 0.00248 0.00554 0.00900 -0.00139 0.00052 -0.00026
PP2 0.00161 0.00645 0.01046 -0.00097 -0.00090 0.00016
PP3 0.00139 0.00644 0.01069 -0.00089 -0.00066 0.00013
PP4 0.00241 0.00733 0.01066 -0.00051 0.00130 -0.00041
PP5 0.00409 0.00737 0.00883 -0.00116 -0.00051 -0.00017
PP6 0.00412 0.01447 0.01442 0.00145 -0.00343 0.00060
PP7 0.00277 0.01442 0.01587 0.00196 -0.00197 0.00041
PP8 0.00559 0.01562 0.01478 0.00253 0.00391 -0.00120
PP9 0.01082 0.01577 0.00906 0.00051 -0.00178 -0.00046

loop_
_atom_type_symbol
_atom_type_scat_source
S V.F._Sears_Neutron_News_3_26_(1992)
C V.F._Sears_Neutron_News_3_26_(1992)
D V.F._Sears_Neutron_News_3_26_(1992)

loop_
_geom_angle_atom_site_label_1
_geom_angle_atom_site_label_2
_geom_angle_atom_site_label_3
_geom_angle
_geom_angle_publ_flag
PI3 PI1 PI2 91.90 yes
PI1 PI2 PI4 112.0 yes
PI1 PI2 PI6 121.0 yes
PI2 PI4 PI5 120.0 yes

loop_
_geom_bond_atom_site_label_1
_geom_bond_atom_site_label_2
_geom_bond_distance
_geom_bond_publ_flag
PI1 PI2 1.717 yes
PI2 PI4 1.368 yes
PI4 PI5 1.442 yes
PI2 PI6 1.072 yes

loop_
_cod_related_entry_id
_cod_related_entry_database
_cod_related_entry_code
1 ChemSpider 120984
